data_2237342
loop_
_publ_author_name
'Nishimura, Yuji'
'Himegi, Akiko'
'Fuyuhiro, Akira'
'Hayami, Shinya'
'Kawata, Satoshi'

_publ_section_title
;
 <i>catena</i>-Poly[[[(2,2'-bipyridine-\k^2^<i>N</i>,<i>N</i>')manganese(II)]-\m-(2,5-dichloro-3,6-dioxocyclohexa-1,4-diene-1,4-diolato)-\k^4^<i>O</i>^1^,<i>O</i>^6^:<i>O</i>^3^,<i>O</i>^4^]
 ethanol disolvate]
;
_journal_coeditor_code IS5235
_journal_issue 2
_journal_name_full 'Acta Crystallographica Section E'
_journal_page_first m119
_journal_page_last m120
_journal_paper_doi 10.1107/S1600536813001438
_journal_volume 69
_journal_year 2013
_chemical_formula_iupac '[Mn (C6 Cl2 O4) (C10 H8 N2)], 2C2 H6 O'
_chemical_formula_moiety 'C16 H8 Cl2 Mn N2 O4, 2(C2 H6 O)'
_chemical_formula_sum 'C20 H20 Cl2 Mn N2 O6'
_chemical_formula_weight 510.22
_chemical_name_systematic
'<i>catena</i>-Poly[[[(2,2'-bipyridine-\k^2^<i>N</i>,<i>N</i>')manganese(II)]-\m-(2,5-dichloro-3,6-dioxocyclohexa-1,4-diene-1,4-diolato)-\k^4^<i>O</i>^1^,<i>O</i>^6^:<i>O</i>^3^,<i>O</i>^4^] ethanol disolvate]'
_space_group_IT_number 14
_symmetry_cell_setting monoclinic
_symmetry_space_group_name_Hall '-P 2yn'
_symmetry_space_group_name_H-M 'P 1 21/n 1'
_atom_sites_solution_hydrogens geom
_atom_sites_solution_primary direct
_atom_sites_solution_secondary difmap
_audit_creation_method SHELXL-97
_cell_angle_alpha 90.00
_cell_angle_beta 97.665(2)
_cell_angle_gamma 90.00
_cell_formula_units_Z 4
_cell_length_a 8.3130(15)
_cell_length_b 20.866(4)
_cell_length_c 12.513(2)
_cell_measurement_reflns_used 6299
_cell_measurement_temperature 100(2)
_cell_measurement_theta_max 27.49
_cell_measurement_theta_min 3.15
_cell_volume 2151.1(7)
_computing_cell_refinement 'CrystalClear (Rigaku, 2008)'
_computing_data_collection 'CrystalClear (Rigaku, 2008)'
_computing_data_reduction 'CrystalClear (Rigaku, 2008)'
_computing_molecular_graphics 'CrystalStructure (Rigaku, 2010)'
_computing_publication_material 'CrystalStructure (Rigaku, 2010)'
_computing_structure_refinement 'SHELXL97 (Sheldrick, 2008)'
_computing_structure_solution '<i>Il Milione</i> (Burla <i>et al.</i>, 2007)'
_diffrn_ambient_temperature 100(2)
_diffrn_detector_area_resol_mean 7.111
_diffrn_measured_fraction_theta_full 0.997
_diffrn_measured_fraction_theta_max 0.997
_diffrn_measurement_device_type 'Rigaku Saturn724'
_diffrn_measurement_method \w
_diffrn_radiation_monochromator graphite
_diffrn_radiation_source 'fine-focus sealed tube'
_diffrn_radiation_type MoK\a
_diffrn_radiation_wavelength 0.71075
_diffrn_reflns_av_R_equivalents 0.0279
_diffrn_reflns_av_sigmaI/netI 0.0181
_diffrn_reflns_limit_h_max 10
_diffrn_reflns_limit_h_min -10
_diffrn_reflns_limit_k_max 26
_diffrn_reflns_limit_k_min -27
_diffrn_reflns_limit_l_max 16
_diffrn_reflns_limit_l_min -16
_diffrn_reflns_number 24503
_diffrn_reflns_theta_full 27.45
_diffrn_reflns_theta_max 27.45
_diffrn_reflns_theta_min 3.15
_diffrn_standards_number 0
_exptl_absorpt_coefficient_mu 0.902
_exptl_absorpt_correction_T_max 0.9563
_exptl_absorpt_correction_T_min 0.897
_exptl_absorpt_correction_type multi-scan
_exptl_absorpt_process_details '(REQAB; Rigaku, 1998)'
_exptl_crystal_colour violet
_exptl_crystal_density_diffrn 1.575
_exptl_crystal_density_method 'not measured'
_exptl_crystal_description platelet
_exptl_crystal_F_000 1044
_exptl_crystal_size_max 0.40
_exptl_crystal_size_mid 0.10
_exptl_crystal_size_min 0.05
_refine_diff_density_max 0.993
_refine_diff_density_min -0.566
_refine_ls_extinction_method none
_refine_ls_goodness_of_fit_ref 1.097
_refine_ls_hydrogen_treatment constr
_refine_ls_matrix_type full
_refine_ls_number_parameters 284
_refine_ls_number_reflns 4903
_refine_ls_number_restraints 0
_refine_ls_restrained_S_all 1.097
_refine_ls_R_factor_all 0.0403
_refine_ls_R_factor_gt 0.0370
_refine_ls_shift/su_max 0.002
_refine_ls_shift/su_mean 0.000
_refine_ls_structure_factor_coef Fsqd
_refine_ls_weighting_details 'calc w=1/[\s^2^(Fo^2^)+(0.0369P)^2^+2.5077P] where P=(Fo^2^+2Fc^2^)/3'
_refine_ls_weighting_scheme calc
_refine_ls_wR_factor_gt 0.0870
_refine_ls_wR_factor_ref 0.0893
_reflns_number_gt 4526
_reflns_number_total 4903
_reflns_threshold_expression I>2sigma(I)
_cod_data_source_file is5235.cif
_cod_data_source_block I
_cod_original_cell_volume 2151.2(7)
_cod_original_sg_symbol_H-M 'P 21/n'
_cod_database_code 2237342
_cod_database_fobs_code 2237342

loop_
_symmetry_equiv_pos_as_xyz
'x, y, z'
'-x+1/2, y+1/2, -z+1/2'
'-x, -y, -z'
'x-1/2, -y-1/2, z-1/2'

loop_
_atom_site_type_symbol
_atom_site_label
_atom_site_fract_x
_atom_site_fract_y
_atom_site_fract_z
_atom_site_U_iso_or_equiv
_atom_site_adp_type
_atom_site_calc_flag
_atom_site_refinement_flags
_atom_site_occupancy
_atom_site_symmetry_multiplicity
_atom_site_disorder_assembly
_atom_site_disorder_group
Mn Mn1 0.26466(3) 0.152282(13) 0.52153(2) 0.01343(8) Uani d . 1 1 . .
Cl Cl1 0.34709(5) 0.29498(2) 0.19487(4) 0.01890(11) Uani d . 1 1 . .
Cl Cl2 -0.31626(5) 0.22151(2) 0.36711(4) 0.02093(11) Uani d . 1 1 . .
O O1 0.29779(16) 0.21863(6) 0.39171(11) 0.0173(3) Uani d . 1 1 . .
O O2 0.02350(16) 0.18152(6) 0.45478(10) 0.0160(3) Uani d . 1 1 . .
O O3 0.00620(16) 0.32640(6) 0.09766(10) 0.0157(3) Uani d . 1 1 . .
O O4 -0.26694(16) 0.29681(7) 0.16927(11) 0.0180(3) Uani d . 1 1 . .
O O5 0.4059(3) 0.44845(11) 0.46828(18) 0.0517(5) Uani d . 1 1 . .
H H1 0.3160 0.4420 0.4900 0.078 Uiso calc PR 0.50 1 A 1
H H4 0.4601 0.4714 0.5151 0.078 Uiso calc PR 0.50 1 A 2
O O6 0.0886(3) 0.44697(10) 0.49882(18) 0.0513(5) Uani d . 1 1 . .
H H2 0.0270 0.4791 0.4920 0.077 Uiso calc PR 0.50 1 B 1
H H3 0.1820 0.4395 0.4833 0.077 Uiso calc PR 0.50 1 B 2
N N1 0.32635(19) 0.07145(8) 0.41547(13) 0.0169(3) Uani d . 1 1 . .
N N2 0.19315(19) 0.06124(8) 0.59751(13) 0.0169(3) Uani d . 1 1 . .
C C1 0.1713(2) 0.23827(9) 0.33539(14) 0.0141(3) Uani d . 1 1 . .
C C2 0.1669(2) 0.27578(9) 0.24228(15) 0.0147(3) Uani d . 1 1 . .
C C3 0.0202(2) 0.29465(8) 0.18379(14) 0.0132(3) Uani d . 1 1 . .
C C4 -0.1402(2) 0.27663(8) 0.22528(15) 0.0139(3) Uani d . 1 1 . .
C C5 -0.1360(2) 0.23993(9) 0.31882(15) 0.0153(3) Uani d . 1 1 . .
C C6 0.0100(2) 0.21788(8) 0.37393(14) 0.0142(3) Uani d . 1 1 . .
C C7 0.3914(3) 0.07952(10) 0.32347(16) 0.0221(4) Uani d . 1 1 . .
H H7 0.4180 0.1217 0.3031 0.026 Uiso calc R 1 1 . .
C C8 0.4214(3) 0.02880(11) 0.25711(17) 0.0264(4) Uani d . 1 1 . .
H H8 0.4677 0.0361 0.1927 0.032 Uiso calc R 1 1 . .
C C9 0.3826(3) -0.03242(11) 0.28672(18) 0.0275(5) Uani d . 1 1 . .
H H9 0.4012 -0.0680 0.2425 0.033 Uiso calc R 1 1 . .
C C10 0.3160(3) -0.04169(10) 0.38176(17) 0.0233(4) Uani d . 1 1 . .
H H10 0.2891 -0.0835 0.4036 0.028 Uiso calc R 1 1 . .
C C11 0.2895(2) 0.01144(9) 0.44437(15) 0.0166(4) Uani d . 1 1 . .
C C12 0.2186(2) 0.00567(9) 0.54702(15) 0.0167(4) Uani d . 1 1 . .
C C13 0.1817(3) -0.05325(10) 0.58966(17) 0.0228(4) Uani d . 1 1 . .
H H13 0.1999 -0.0919 0.5530 0.027 Uiso calc R 1 1 . .
C C14 0.1180(3) -0.05466(11) 0.68661(18) 0.0279(5) Uani d . 1 1 . .
H H14 0.0931 -0.0944 0.7175 0.033 Uiso calc R 1 1 . .
C C15 0.0909(3) 0.00214(11) 0.73776(18) 0.0271(5) Uani d . 1 1 . .
H H15 0.0468 0.0022 0.8040 0.033 Uiso calc R 1 1 . .
C C16 0.1296(3) 0.05905(10) 0.69034(16) 0.0222(4) Uani d . 1 1 . .
H H16 0.1102 0.0982 0.7251 0.027 Uiso calc R 1 1 . .
C C17 0.4877(4) 0.38834(13) 0.4599(2) 0.0414(6) Uani d . 1 1 . .
H H17A 0.5837 0.3952 0.4222 0.050 Uiso calc R 1 1 . .
H H17B 0.4138 0.3584 0.4158 0.050 Uiso calc R 1 1 . .
C C18 0.5409(5) 0.35873(16) 0.5669(3) 0.0669(11) Uani d . 1 1 . .
H H18A 0.5981 0.3185 0.5571 0.080 Uiso calc R 1 1 . .
H H18B 0.4458 0.3499 0.6032 0.080 Uiso calc R 1 1 . .
H H18C 0.6138 0.3882 0.6110 0.080 Uiso calc R 1 1 . .
C C19 -0.0048(5) 0.39086(16) 0.4859(3) 0.0585(8) Uani d . 1 1 . .
H H19A -0.0062 0.3750 0.4113 0.070 Uiso calc R 1 1 . .
H H19B -0.1180 0.4012 0.4963 0.070 Uiso calc R 1 1 . .
C C20 0.0558(6) 0.33965(17) 0.5616(3) 0.0766(12) Uani d . 1 1 . .
H H20A -0.0281 0.3067 0.5625 0.092 Uiso calc R 1 1 . .
H H20B 0.0828 0.3577 0.6341 0.092 Uiso calc R 1 1 . .
H H20C 0.1531 0.3204 0.5385 0.092 Uiso calc R 1 1 . .

loop_
_atom_site_aniso_label
_atom_site_aniso_U_11
_atom_site_aniso_U_22
_atom_site_aniso_U_33
_atom_site_aniso_U_12
_atom_site_aniso_U_13
_atom_site_aniso_U_23
Mn1 0.01400(15) 0.01304(14) 0.01278(14) 0.00029(10) 0.00001(10) -0.00026(10)
Cl1 0.0120(2) 0.0238(2) 0.0214(2) -0.00032(16) 0.00420(16) 0.00607(17)
Cl2 0.0124(2) 0.0278(2) 0.0233(2) 0.00060(17) 0.00476(17) 0.00960(18)
O1 0.0127(6) 0.0198(7) 0.0188(6) 0.0002(5) 0.0003(5) 0.0053(5)
O2 0.0151(6) 0.0169(6) 0.0157(6) 0.0001(5) 0.0015(5) 0.0043(5)
O3 0.0147(6) 0.0172(6) 0.0150(6) -0.0001(5) 0.0012(5) 0.0029(5)
O4 0.0134(6) 0.0224(7) 0.0181(6) 0.0009(5) 0.0011(5) 0.0060(5)
O5 0.0511(12) 0.0525(12) 0.0534(12) 0.0145(10) 0.0140(10) 0.0084(10)
O6 0.0492(12) 0.0384(10) 0.0683(14) -0.0091(9) 0.0155(11) 0.0082(10)
N1 0.0168(8) 0.0171(8) 0.0164(7) 0.0001(6) 0.0008(6) -0.0016(6)
N2 0.0171(8) 0.0160(7) 0.0174(7) 0.0005(6) 0.0013(6) 0.0004(6)
C1 0.0127(8) 0.0139(8) 0.0153(8) 0.0002(6) 0.0009(6) -0.0009(7)
C2 0.0113(8) 0.0171(8) 0.0164(8) -0.0012(7) 0.0040(7) 0.0016(7)
C3 0.0143(8) 0.0117(8) 0.0136(8) -0.0005(6) 0.0021(6) -0.0008(6)
C4 0.0125(8) 0.0132(8) 0.0159(8) -0.0010(6) 0.0018(7) -0.0012(7)
C5 0.0113(8) 0.0179(9) 0.0169(8) -0.0005(7) 0.0027(7) 0.0021(7)
C6 0.0153(9) 0.0137(8) 0.0138(8) -0.0017(7) 0.0023(7) -0.0015(6)
C7 0.0256(10) 0.0226(10) 0.0184(9) 0.0004(8) 0.0041(8) 0.0001(8)
C8 0.0305(11) 0.0302(11) 0.0192(10) 0.0039(9) 0.0062(8) -0.0048(8)
C9 0.0334(12) 0.0244(10) 0.0243(10) 0.0072(9) 0.0025(9) -0.0086(8)
C10 0.0270(11) 0.0169(9) 0.0247(10) 0.0042(8) -0.0007(8) -0.0036(8)
C11 0.0151(9) 0.0160(9) 0.0176(9) 0.0016(7) -0.0020(7) -0.0016(7)
C12 0.0153(9) 0.0152(9) 0.0185(9) -0.0004(7) -0.0016(7) 0.0006(7)
C13 0.0263(11) 0.0157(9) 0.0257(10) -0.0017(8) 0.0010(8) 0.0003(8)
C14 0.0334(12) 0.0221(10) 0.0278(11) -0.0061(9) 0.0030(9) 0.0045(8)
C15 0.0319(12) 0.0280(11) 0.0226(10) -0.0043(9) 0.0076(9) 0.0033(8)
C16 0.0259(10) 0.0218(10) 0.0194(9) -0.0003(8) 0.0042(8) -0.0004(8)
C17 0.0538(17) 0.0398(14) 0.0322(13) -0.0009(12) 0.0117(12) -0.0033(11)
C18 0.116(3) 0.0443(17) 0.0475(18) 0.0256(19) 0.038(2) 0.0151(14)
C19 0.067(2) 0.0472(17) 0.059(2) -0.0157(16) 0.0020(16) 0.0035(15)
C20 0.133(4) 0.0471(19) 0.051(2) -0.001(2) 0.020(2) -0.0120(16)

loop_
_atom_type_symbol
_atom_type_description
_atom_type_scat_dispersion_real
_atom_type_scat_dispersion_imag
_atom_type_scat_source
C C 0.0033 0.0016 'International Tables Vol C Tables 4.2.6.8 and 6.1.1.4'
H H 0.0000 0.0000 'International Tables Vol C Tables 4.2.6.8 and 6.1.1.4'
Cl Cl 0.1484 0.1585 'International Tables Vol C Tables 4.2.6.8 and 6.1.1.4'
Mn Mn 0.3368 0.7283 'International Tables Vol C Tables 4.2.6.8 and 6.1.1.4'
N N 0.0061 0.0033 'International Tables Vol C Tables 4.2.6.8 and 6.1.1.4'
O O 0.0106 0.0060 'International Tables Vol C Tables 4.2.6.8 and 6.1.1.4'

loop_
_geom_angle_atom_site_label_1
_geom_angle_atom_site_label_2
_geom_angle_atom_site_label_3
_geom_angle_site_symmetry_1
_geom_angle_site_symmetry_3
_geom_angle
_geom_angle_publ_flag
O3 Mn1 O2 4_666 . 151.46(5) no
O3 Mn1 O4 4_666 4_666 74.60(5) no
O2 Mn1 O4 . 4_666 88.83(5) no
O3 Mn1 O1 4_666 . 89.74(5) no
O2 Mn1 O1 . . 74.62(5) no
O4 Mn1 O1 4_666 . 111.37(6) no
O3 Mn1 N2 4_666 . 105.80(6) no
O2 Mn1 N2 . . 96.82(5) no
O4 Mn1 N2 4_666 . 89.11(6) no
O1 Mn1 N2 . . 157.24(6) no
O3 Mn1 N1 4_666 . 98.26(5) no
O2 Mn1 N1 . . 104.92(6) no
O4 Mn1 N1 4_666 . 158.45(6) no
O1 Mn1 N1 . . 88.57(6) no
N2 Mn1 N1 . . 73.05(6) no
C1 O1 Mn1 . . 116.52(12) no
C6 O2 Mn1 . . 117.46(12) no
C3 O3 Mn1 . 4_565 117.58(12) no
C4 O4 Mn1 . 4_565 116.71(12) no
C7 N1 C11 . . 118.46(17) no
C7 N1 Mn1 . . 124.09(13) no
C11 N1 Mn1 . . 117.40(12) no
C16 N2 C12 . . 118.74(17) no
C16 N2 Mn1 . . 123.70(13) no
C12 N2 Mn1 . . 117.55(12) no
O1 C1 C2 . . 125.27(17) no
O1 C1 C6 . . 115.62(16) no
C2 C1 C6 . . 119.11(16) no
C3 C2 C1 . . 121.31(16) no
C3 C2 Cl1 . . 119.45(14) no
C1 C2 Cl1 . . 119.14(14) no
O3 C3 C2 . . 125.04(17) no
O3 C3 C4 . . 115.60(16) no
C2 C3 C4 . . 119.36(16) no
O4 C4 C5 . . 125.24(17) no
O4 C4 C3 . . 115.39(16) no
C5 C4 C3 . . 119.37(16) no
C6 C5 C4 . . 121.33(17) no
C6 C5 Cl2 . . 119.44(14) no
C4 C5 Cl2 . . 119.23(14) no
O2 C6 C5 . . 125.20(17) no
O2 C6 C1 . . 115.45(16) no
C5 C6 C1 . . 119.36(16) no
N1 C7 C8 . . 122.74(19) no
C9 C8 C7 . . 118.6(2) no
C8 C9 C10 . . 119.49(19) no
C9 C10 C11 . . 118.79(19) no
N1 C11 C10 . . 121.97(18) no
N1 C11 C12 . . 115.88(16) no
C10 C11 C12 . . 122.15(18) no
N2 C12 C13 . . 121.54(18) no
N2 C12 C11 . . 116.06(16) no
C13 C12 C11 . . 122.40(17) no
C14 C13 C12 . . 118.93(19) no
C15 C14 C13 . . 119.5(2) no
C14 C15 C16 . . 118.5(2) no
N2 C16 C15 . . 122.82(19) no
O5 C17 C18 . . 112.5(2) no
O6 C19 C20 . . 113.3(3) no
C17 O5 H1 . . 109.5 no
C17 O5 H4 . . 109.5 no
C19 O6 H2 . . 109.5 no
C19 O6 H3 . . 109.5 no
N1 C7 H7 . . 118.629 no
C8 C7 H7 . . 118.631 no
C7 C8 H8 . . 120.730 no
C9 C8 H8 . . 120.716 no
C8 C9 H9 . . 120.253 no
C10 C9 H9 . . 120.256 no
C9 C10 H10 . . 120.608 no
C11 C10 H10 . . 120.605 no
C12 C13 H13 . . 120.536 no
C14 C13 H13 . . 120.531 no
C13 C14 H14 . . 120.253 no
C15 C14 H14 . . 120.257 no
C14 C15 H15 . . 120.770 no
C16 C15 H15 . . 120.765 no
N2 C16 H16 . . 118.596 no
C15 C16 H16 . . 118.588 no
O5 C17 H17A . . 109.084 no
O5 C17 H17B . . 109.087 no
C18 C17 H17A . . 109.089 no
C18 C17 H17B . . 109.086 no
H17A C17 H17B . . 107.842 no
C17 C18 H18A . . 109.466 no
C17 C18 H18B . . 109.469 no
C17 C18 H18C . . 109.469 no
H18A C18 H18B . . 109.486 no
H18A C18 H18C . . 109.468 no
H18B C18 H18C . . 109.470 no
O6 C19 H19A . . 108.909 no
O6 C19 H19B . . 108.914 no
C20 C19 H19A . . 108.916 no
C20 C19 H19B . . 108.918 no
H19A C19 H19B . . 107.740 no
C19 C20 H20A . . 109.468 no
C19 C20 H20B . . 109.476 no
C19 C20 H20C . . 109.478 no
H20A C20 H20B . . 109.465 no
H20A C20 H20C . . 109.470 no
H20B C20 H20C . . 109.470 no
O6 H2 H2 3_566 . 161.01(15) no

loop_
_geom_bond_atom_site_label_1
_geom_bond_atom_site_label_2
_geom_bond_site_symmetry_2
_geom_bond_distance
_geom_bond_publ_flag
Mn1 O1 . 2.1796(14) yes
Mn1 O2 . 2.1546(14) yes
Mn1 O3 4_666 2.1511(14) yes
Mn1 O4 4_666 2.1782(14) yes
Mn1 N1 . 2.2473(16) yes
Mn1 N2 . 2.2398(16) yes
Cl1 C2 . 1.7304(18) no
Cl2 C5 . 1.7322(18) no
O1 C1 . 1.254(2) no
O2 C6 . 1.258(2) no
O3 C3 . 1.257(2) no
O3 Mn1 4_565 2.1510(13) no
O4 C4 . 1.257(2) no
O4 Mn1 4_565 2.1782(14) no
O5 C17 . 1.437(3) no
O6 C19 . 1.402(4) no
N1 C7 . 1.346(3) no
N1 C11 . 1.350(2) no
N2 C16 . 1.340(3) no
N2 C12 . 1.351(2) no
C1 C2 . 1.400(3) no
C1 C6 . 1.544(2) no
C2 C3 . 1.392(3) no
C3 C4 . 1.541(2) no
C4 C5 . 1.395(3) no
C5 C6 . 1.392(3) no
C7 C8 . 1.388(3) no
C8 C9 . 1.380(3) no
C9 C10 . 1.391(3) no
C10 C11 . 1.392(3) no
C11 C12 . 1.488(3) no
C12 C13 . 1.391(3) no
C13 C14 . 1.387(3) no
C14 C15 . 1.380(3) no
C15 C16 . 1.384(3) no
C17 C18 . 1.488(4) no
C19 C20 . 1.471(5) no
O5 H1 . 0.840 no
O5 H4 . 0.840 no
O6 H2 . 0.840 no
O6 H3 . 0.840 no
C7 H7 . 0.950 no
C8 H8 . 0.950 no
C9 H9 . 0.950 no
C10 H10 . 0.950 no
C13 H13 . 0.950 no
C14 H14 . 0.950 no
C15 H15 . 0.950 no
C16 H16 . 0.950 no
C17 H17A . 0.990 no
C17 H17B . 0.990 no
C18 H18A . 0.980 no
C18 H18B . 0.980 no
C18 H18C . 0.980 no
C19 H19A . 0.990 no
C19 H19B . 0.990 no
C20 H20A . 0.980 no
C20 H20B . 0.980 no
C20 H20C . 0.980 no
H2 H2 3_566 1.01551(14) no

loop_
_geom_hbond_atom_site_label_D
_geom_hbond_atom_site_label_H
_geom_hbond_atom_site_label_A
_geom_hbond_site_symmetry_A
_geom_hbond_distance_DH
_geom_hbond_distance_HA
_geom_hbond_distance_DA
_geom_hbond_angle_DHA
_geom_hbond_publ_flag
O5 H1 O6 . 0.84 1.91 2.716(4) 160 yes
O5 H4 O5 3_666 0.84 2.00 2.715(4) 142 yes
O6 H2 O6 3_566 0.84 1.83 2.661(3) 170 yes
O6 H3 O5 . 0.84 1.90 2.716(4) 162 yes
